data_7120623
loop_
_publ_author_name
'Mitu\/la, K.'
'Duszczak, J.'
'Brz\;akalski, D.'
'Dudziec, B.'
'Kubicki, M.'
'Marciniec, B.'

_publ_section_title
;
 Tetra-functional double-decker silsesquioxanes as anchors for reactive
 functional groups and potential synthons for hybrid materials
;
_journal_name_full 'Chem. Commun.'
_journal_paper_doi 10.1039/C7CC03958A
_journal_year 2017
_chemical_formula_moiety 'C64 H68 O14 Si12'
_chemical_formula_sum 'C64 H68 O14 Si12'
_chemical_formula_weight 1398.26
_space_group_crystal_system monoclinic
_space_group_IT_number 14
_space_group_name_Hall '-P 2ybc'
_space_group_name_H-M_alt 'P 1 21/c 1'
_symmetry_space_group_name_Hall '-P 2ybc'
_symmetry_space_group_name_H-M 'P 1 21/c 1'
_atom_sites_solution_hydrogens geom
_audit_creation_method SHELXL-2014/7
_audit_update_record
;
2017-04-18 deposited with the CCDC.
2017-09-06 downloaded from the CCDC.
;
_cell_angle_alpha 90
_cell_angle_beta 98.244(2)
_cell_angle_gamma 90
_cell_formula_units_Z 4
_cell_length_a 22.8530(3)
_cell_length_b 14.1212(2)
_cell_length_c 22.8872(3)
_cell_measurement_reflns_used 28427
_cell_measurement_temperature 100(1)
_cell_measurement_theta_max 26.4770
_cell_measurement_theta_min 3.2900
_cell_volume 7309.65(17)
_computing_cell_refinement 'CrysAlisPro 1.171.38.46 (Rigaku OD, 2015)'
_computing_data_collection 'CrysAlisPro 1.171.38.46 (Rigaku OD, 2015)'
_computing_data_reduction 'CrysAlisPro 1.171.38.46 (Rigaku OD, 2015)'
_computing_molecular_graphics 'Mercury (MacRae, 2007)'
_computing_publication_material 'SHELXL-2013 (Sheldrick, 2013)'
_computing_structure_refinement 'SHELXL-2013 (Sheldrick, 2013)'
_computing_structure_solution 'SIR92 (Altomare et al., 1993)'
_diffrn_ambient_environment N~2~
_diffrn_ambient_temperature 100(1)
_diffrn_detector 'CCD plate'
_diffrn_detector_area_resol_mean 16.2413
_diffrn_detector_type Eos
_diffrn_measured_fraction_theta_full 0.998
_diffrn_measured_fraction_theta_max 0.937
_diffrn_measurement_device 'four-circle diffractometer'
_diffrn_measurement_device_type 'Xcalibur, Eos'
_diffrn_measurement_method '\w scan'
_diffrn_radiation_monochromator graphite
_diffrn_radiation_probe x-ray
_diffrn_radiation_type 'Mo K\a'
_diffrn_radiation_wavelength 0.71073
_diffrn_reflns_av_R_equivalents 0.0396
_diffrn_reflns_av_unetI/netI 0.0305
_diffrn_reflns_Laue_measured_fraction_full 0.998
_diffrn_reflns_Laue_measured_fraction_max 0.937
_diffrn_reflns_limit_h_max 28
_diffrn_reflns_limit_h_min -28
_diffrn_reflns_limit_k_max 17
_diffrn_reflns_limit_k_min -17
_diffrn_reflns_limit_l_max 28
_diffrn_reflns_limit_l_min -28
_diffrn_reflns_number 68833
_diffrn_reflns_point_group_measured_fraction_full 0.998
_diffrn_reflns_point_group_measured_fraction_max 0.937
_diffrn_reflns_theta_full 25.000
_diffrn_reflns_theta_max 26.609
_diffrn_reflns_theta_min 3.063
_diffrn_source 'fine-focus sealed X-ray tube'
_diffrn_source_type 'Enhance (Mo) X-ray Source'
_exptl_absorpt_coefficient_mu 0.271
_exptl_absorpt_correction_T_max 1.00000
_exptl_absorpt_correction_T_min 0.93576
_exptl_absorpt_correction_type multi-scan
_exptl_absorpt_process_details
;
CrysAlisPro 1.171.38.46 (Rigaku Oxford Diffraction, 2015)
Empirical absorption correction using spherical harmonics,
 implemented in SCALE3 ABSPACK scaling algorithm.
;
_exptl_crystal_colour colourless
_exptl_crystal_density_diffrn 1.271
_exptl_crystal_description block
_exptl_crystal_F_000 2928
_exptl_crystal_size_max 0.3
_exptl_crystal_size_mid 0.3
_exptl_crystal_size_min 0.25
_refine_diff_density_max 1.143
_refine_diff_density_min -0.444
_refine_diff_density_rms 0.054
_refine_ls_extinction_method none
_refine_ls_goodness_of_fit_ref 1.026
_refine_ls_hydrogen_treatment constr
_refine_ls_matrix_type full
_refine_ls_number_parameters 819
_refine_ls_number_reflns 14368
_refine_ls_number_restraints 0
_refine_ls_restrained_S_all 1.026
_refine_ls_R_factor_all 0.0498
_refine_ls_R_factor_gt 0.0394
_refine_ls_shift/su_max 0.001
_refine_ls_shift/su_mean 0.000
_refine_ls_structure_factor_coef Fsqd
_refine_ls_weighting_details 'w=1/[\s^2^(Fo^2^)+(0.0546P)^2^+5.0696P] where P=(Fo^2^+2Fc^2^)/3'
_refine_ls_weighting_scheme calc
_refine_ls_wR_factor_gt 0.1047
_refine_ls_wR_factor_ref 0.1111
_reflns_Friedel_coverage 0.000
_reflns_number_gt 12007
_reflns_number_total 14368
_reflns_threshold_expression 'I > 2\s(I)'
_cod_data_source_file c7cc03958a3.cif
_cod_data_source_block 3
_cod_database_code 7120623
_shelx_shelxl_version_number 2014/7
_shelx_space_group_comment
;
The symmetry employed for this shelxl refinement is uniquely defined
by the following loop, which should always be used as a source of
symmetry information in preference to the above space-group names.
They are only intended as comments.
;

loop_
_space_group_symop_operation_xyz
'x, y, z'
'-x, y+1/2, -z+1/2'
'-x, -y, -z'
'x, -y-1/2, z-1/2'

loop_
_atom_site_label
_atom_site_type_symbol
_atom_site_fract_x
_atom_site_fract_y
_atom_site_fract_z
_atom_site_U_iso_or_equiv
_atom_site_adp_type
_atom_site_occupancy
_atom_site_site_symmetry_order
_atom_site_calc_flag
_atom_site_refinement_flags_posn
_atom_site_refinement_flags_adp
Si1 Si 0.79419(2) 0.68038(4) 0.73386(2) 0.01826(12) Uani 1 1 d . .
Si2 Si 0.69356(2) 0.57949(4) 0.58304(2) 0.01949(12) Uani 1 1 d . .
Si3 Si 0.81962(2) 0.66386(4) 0.60599(2) 0.02017(12) Uani 1 1 d . .
Si4 Si 0.66463(2) 0.70892(4) 0.68545(2) 0.02159(13) Uani 1 1 d . .
Si5 Si 0.82002(2) 0.46714(4) 0.77148(2) 0.01959(12) Uani 1 1 d . .
Si6 Si 0.67878(3) 0.38022(4) 0.64557(2) 0.02129(13) Uani 1 1 d . .
Si7 Si 0.69029(3) 0.39756(4) 0.78086(2) 0.02371(13) Uani 1 1 d . .
Si8 Si 0.81234(3) 0.32678(4) 0.66438(2) 0.02234(13) Uani 1 1 d . .
Si9 Si 0.94789(3) 0.59171(4) 0.63426(3) 0.02570(14) Uani 1 1 d . .
Si10 Si 0.85330(3) 0.32950(4) 0.54262(3) 0.02673(14) Uani 1 1 d . .
Si11 Si 0.53777(3) 0.66103(5) 0.70189(3) 0.03107(15) Uani 1 1 d . .
Si12 Si 0.64123(3) 0.50556(5) 0.87912(3) 0.03353(16) Uani 1 1 d . .
O1 O 0.76309(6) 0.59759(10) 0.58194(6) 0.0256(3) Uani 1 1 d . .
O2 O 0.87677(6) 0.59576(10) 0.61136(7) 0.0263(3) Uani 1 1 d . .
O3 O 0.72335(6) 0.68197(10) 0.73143(6) 0.0253(3) Uani 1 1 d . .
O4 O 0.75701(7) 0.43910(11) 0.78991(6) 0.0285(3) Uani 1 1 d . .
O5 O 0.81109(6) 0.70769(10) 0.66982(6) 0.0227(3) Uani 1 1 d . .
O6 O 0.60969(6) 0.66843(11) 0.71479(7) 0.0273(3) Uani 1 1 d . .
O7 O 0.84112(7) 0.36218(10) 0.60804(6) 0.0295(3) Uani 1 1 d . .
O8 O 0.81974(7) 0.57565(10) 0.74976(7) 0.0300(3) Uani 1 1 d . .
O9 O 0.66874(6) 0.66137(11) 0.62208(6) 0.0291(3) Uani 1 1 d . .
O10 O 0.64862(7) 0.46342(11) 0.81431(6) 0.0293(3) Uani 1 1 d . .
O11 O 0.66373(7) 0.39954(11) 0.71125(6) 0.0301(3) Uani 1 1 d . .
O12 O 0.83295(7) 0.39971(11) 0.71782(6) 0.0291(3) Uani 1 1 d . .
O13 O 0.74116(7) 0.32588(12) 0.64969(8) 0.0378(4) Uani 1 1 d . .
O14 O 0.68373(8) 0.47851(12) 0.61225(7) 0.0423(4) Uani 1 1 d . .
C1 C 0.82747(9) 0.76692(14) 0.78931(8) 0.0203(4) Uani 1 1 d . .
C2 C 0.65420(9) 0.58214(14) 0.50684(9) 0.0227(4) Uani 1 1 d . .
C3 C 0.82814(9) 0.76397(15) 0.55620(9) 0.0250(4) Uani 1 1 d . .
C4 C 0.88884(10) 0.77998(15) 0.79971(9) 0.0266(5) Uani 1 1 d . .
H4 H 0.9135 0.7445 0.7777 0.032 Uiso 1 1 calc R U
C5 C 0.69234(10) 0.27731(15) 0.81287(10) 0.0274(5) Uani 1 1 d . .
C6 C 0.67845(11) 0.62796(16) 0.46180(10) 0.0297(5) Uani 1 1 d . .
H6 H 0.7163 0.6568 0.4704 0.036 Uiso 1 1 calc R U
C7 C 0.79287(10) 0.82148(15) 0.82205(10) 0.0285(5) Uani 1 1 d . .
H7 H 0.7511 0.8142 0.8156 0.034 Uiso 1 1 calc R U
C8 C 0.62170(9) 0.30249(15) 0.60566(9) 0.0254(4) Uani 1 1 d . .
C9 C 0.87913(9) 0.45239(15) 0.83495(9) 0.0240(4) Uani 1 1 d . .
C10 C 0.65751(9) 0.83827(15) 0.67450(10) 0.0265(5) Uani 1 1 d . .
C11 C 0.91399(11) 0.84438(17) 0.84184(10) 0.0340(5) Uani 1 1 d . .
H11 H 0.9557 0.8522 0.8488 0.041 Uiso 1 1 calc R U
C12 C 0.92395(11) 0.51887(16) 0.84892(10) 0.0323(5) Uani 1 1 d . .
H12 H 0.9235 0.5753 0.8262 0.039 Uiso 1 1 calc R U
C13 C 0.83589(11) 0.20383(16) 0.68312(10) 0.0328(5) Uani 1 1 d . .
C14 C 0.97138(10) 0.70627(17) 0.66789(11) 0.0323(5) Uani 1 1 d . .
C15 C 0.96320(10) 0.49629(16) 0.68938(11) 0.0332(5) Uani 1 1 d . .
H15A H 0.9443 0.5113 0.7241 0.050 Uiso 1 1 calc R U
H15B H 1.0060 0.4905 0.7012 0.050 Uiso 1 1 calc R U
H15C H 0.9474 0.4364 0.6722 0.050 Uiso 1 1 calc R U
C16 C 0.63173(10) 0.25499(18) 0.55456(11) 0.0363(6) Uani 1 1 d . .
H16 H 0.6672 0.2669 0.5387 0.044 Uiso 1 1 calc R U
C17 C 0.73974(11) 0.21645(17) 0.80804(11) 0.0356(5) Uani 1 1 d . .
H17 H 0.7697 0.2359 0.7858 0.043 Uiso 1 1 calc R U
C18 C 0.88102(11) 0.37097(17) 0.86993(10) 0.0332(5) Uani 1 1 d . .
H18 H 0.8508 0.3246 0.8618 0.040 Uiso 1 1 calc R U
C19 C 0.59863(10) 0.54039(17) 0.49222(11) 0.0349(5) Uani 1 1 d . .
H19 H 0.5814 0.5073 0.5216 0.042 Uiso 1 1 calc R U
C20 C 0.84059(11) 0.74843(18) 0.49886(10) 0.0339(5) Uani 1 1 d . .
H20 H 0.8427 0.6854 0.4849 0.041 Uiso 1 1 calc R U
C21 C 0.81846(12) 0.88612(17) 0.86379(10) 0.0369(6) Uani 1 1 d . .
H21 H 0.7942 0.9228 0.8855 0.044 Uiso 1 1 calc R U
C22 C 0.64874(11) 0.24566(17) 0.84563(11) 0.0363(5) Uani 1 1 d . .
H22 H 0.6158 0.2852 0.8492 0.044 Uiso 1 1 calc R U
C23 C 0.64820(12) 0.63215(17) 0.40471(10) 0.0390(6) Uani 1 1 d . .
H23 H 0.6657 0.6624 0.3745 0.047 Uiso 1 1 calc R U
C24 C 0.64691(11) 0.89844(17) 0.72047(11) 0.0357(5) Uani 1 1 d . .
H24 H 0.6440 0.8719 0.7581 0.043 Uiso 1 1 calc R U
C25 C 0.96948(11) 0.50437(19) 0.89549(11) 0.0399(6) Uani 1 1 d . .
H25 H 0.9998 0.5504 0.9042 0.048 Uiso 1 1 calc R U
C26 C 0.59309(13) 0.59267(18) 0.39200(11) 0.0422(6) Uani 1 1 d . .
H26 H 0.5720 0.5972 0.3532 0.051 Uiso 1 1 calc R U
C27 C 0.84997(11) 0.82344(19) 0.46198(11) 0.0387(6) Uani 1 1 d . .
H27 H 0.8580 0.8113 0.4231 0.046 Uiso 1 1 calc R U
C28 C 0.87865(12) 0.89712(16) 0.87375(10) 0.0378(6) Uani 1 1 d . .
H28 H 0.8961 0.9410 0.9026 0.045 Uiso 1 1 calc R U
C29 C 0.84199(12) 0.43194(19) 0.49231(10) 0.0408(6) Uani 1 1 d . .
H29A H 0.8011 0.4543 0.4900 0.061 Uiso 1 1 calc R U
H29B H 0.8497 0.4130 0.4529 0.061 Uiso 1 1 calc R U
H29C H 0.8692 0.4829 0.5073 0.061 Uiso 1 1 calc R U
C30 C 0.56833(11) 0.28453(18) 0.62615(12) 0.0422(6) Uani 1 1 d . .
H30 H 0.5595 0.3169 0.6602 0.051 Uiso 1 1 calc R U
C31 C 0.51642(11) 0.67391(17) 0.62198(11) 0.0356(5) Uani 1 1 d . .
C32 C 0.53952(12) 0.17281(18) 0.54843(12) 0.0404(6) Uani 1 1 d . .
H32 H 0.5122 0.1278 0.5297 0.049 Uiso 1 1 calc R U
C33 C 0.59131(11) 0.19102(19) 0.52639(11) 0.0417(6) Uani 1 1 d . .
H33 H 0.5993 0.1596 0.4917 0.050 Uiso 1 1 calc R U
C34 C 0.56573(12) 0.47377(18) 0.89074(11) 0.0388(6) Uani 1 1 d . .
C35 C 0.92641(12) 0.3568(2) 0.91653(11) 0.0424(6) Uani 1 1 d . .
H35 H 0.9269 0.3010 0.9398 0.051 Uiso 1 1 calc R U
C36 C 0.93104(11) 0.29159(17) 0.55003(10) 0.0339(5) Uani 1 1 d . .
C37 C 0.84770(13) 0.9148(2) 0.48159(12) 0.0472(7) Uani 1 1 d . .
H37 H 0.8541 0.9661 0.4564 0.057 Uiso 1 1 calc R U
C38 C 0.82602(15) 0.85711(18) 0.57471(12) 0.0507(8) Uani 1 1 d . .
H38 H 0.8175 0.8701 0.6133 0.061 Uiso 1 1 calc R U
C39 C 0.98908(12) 0.78085(18) 0.68669(13) 0.0437(6) Uani 1 1 d . .
H39 H 1.0032 0.8406 0.7017 0.052 Uiso 1 1 calc R U
C40 C 0.98753(12) 0.5727(2) 0.57049(12) 0.0450(6) Uani 1 1 d . .
H40A H 0.9793 0.5087 0.5549 0.067 Uiso 1 1 calc R U
H40B H 1.0301 0.5800 0.5830 0.067 Uiso 1 1 calc R U
H40C H 0.9742 0.6192 0.5397 0.067 Uiso 1 1 calc R U
C41 C 0.80625(12) 0.2284(2) 0.51480(12) 0.0449(7) Uani 1 1 d . .
H41A H 0.8119 0.1765 0.5435 0.067 Uiso 1 1 calc R U
H41B H 0.8171 0.2071 0.4771 0.067 Uiso 1 1 calc R U
H41C H 0.7647 0.2480 0.5091 0.067 Uiso 1 1 calc R U
C42 C 0.97031(12) 0.4227(2) 0.92895(11) 0.0431(6) Uani 1 1 d . .
H42 H 1.0014 0.4123 0.9606 0.052 Uiso 1 1 calc R U
C43 C 0.74391(13) 0.12860(18) 0.83504(13) 0.0460(7) Uani 1 1 d . .
H43 H 0.7765 0.0883 0.8313 0.055 Uiso 1 1 calc R U
C44 C 0.56818(12) 0.54649(19) 0.43525(12) 0.0440(6) Uani 1 1 d . .
H44 H 0.5301 0.5187 0.4262 0.053 Uiso 1 1 calc R U
C45 C 0.64049(11) 0.99554(18) 0.71287(13) 0.0431(6) Uani 1 1 d . .
H45 H 0.6336 1.0347 0.7450 0.052 Uiso 1 1 calc R U
C46 C 0.79590(13) 0.13020(17) 0.68284(13) 0.0431(6) Uani 1 1 d . .
H46 H 0.7549 0.1431 0.6730 0.052 Uiso 1 1 calc R U
C47 C 0.70077(13) 0.09976(19) 0.86733(14) 0.0525(8) Uani 1 1 d . .
H47 H 0.7038 0.0395 0.8860 0.063 Uiso 1 1 calc R U
C48 C 0.98034(12) 0.2634(2) 0.55181(12) 0.0454(7) Uani 1 1 d . .
H48 H 1.0197 0.2410 0.5532 0.054 Uiso 1 1 calc R U
C49 C 0.66095(13) 0.88054(19) 0.62007(12) 0.0465(7) Uani 1 1 d . .
H49 H 0.6681 0.8423 0.5877 0.056 Uiso 1 1 calc R U
C50 C 0.51611(13) 0.4522(2) 0.89509(12) 0.0496(7) Uani 1 1 d . .
H50 H 0.4766 0.4351 0.8986 0.060 Uiso 1 1 calc R U
C51 C 0.65281(13) 0.15805(19) 0.87282(13) 0.0485(7) Uani 1 1 d . .
H51 H 0.6231 0.1378 0.8951 0.058 Uiso 1 1 calc R U
C52 C 0.64415(13) 1.03463(19) 0.65857(15) 0.0515(7) Uani 1 1 d . .
H52 H 0.6398 1.1011 0.6530 0.062 Uiso 1 1 calc R U
C53 C 0.51469(12) 0.5433(2) 0.72469(12) 0.0504(7) Uani 1 1 d . .
H53A H 0.5356 0.4943 0.7055 0.076 Uiso 1 1 calc R U
H53B H 0.4720 0.5360 0.7130 0.076 Uiso 1 1 calc R U
H53C H 0.5242 0.5371 0.7676 0.076 Uiso 1 1 calc R U
C54 C 0.50609(13) 0.6794(2) 0.56970(13) 0.0512(7) Uani 1 1 d . .
H54 H 0.4978 0.6837 0.5279 0.061 Uiso 1 1 calc R U
C55 C 0.52762(12) 0.2203(2) 0.59788(13) 0.0508(7) Uani 1 1 d . .
H55 H 0.4915 0.2092 0.6127 0.061 Uiso 1 1 calc R U
C56 C 0.69603(12) 0.4516(2) 0.93686(11) 0.0484(7) Uani 1 1 d . .
H56A H 0.6890 0.3833 0.9384 0.073 Uiso 1 1 calc R U
H56B H 0.6922 0.4800 0.9752 0.073 Uiso 1 1 calc R U
H56C H 0.7360 0.4630 0.9275 0.073 Uiso 1 1 calc R U
C57 C 0.81397(16) 0.03798(19) 0.69648(14) 0.0550(8) Uani 1 1 d . .
H57 H 0.7856 -0.0103 0.6994 0.066 Uiso 1 1 calc R U
C58 C 0.50608(12) 0.7594(3) 0.74035(14) 0.0576(8) Uani 1 1 d . .
H58A H 0.5232 0.7592 0.7821 0.086 Uiso 1 1 calc R U
H58B H 0.4631 0.7514 0.7370 0.086 Uiso 1 1 calc R U
H58C H 0.5150 0.8197 0.7224 0.086 Uiso 1 1 calc R U
C59 C 0.65406(15) 0.9782(2) 0.61239(15) 0.0604(9) Uani 1 1 d . .
H59 H 0.6563 1.0056 0.5749 0.072 Uiso 1 1 calc R U
C60 C 0.83607(18) 0.9319(2) 0.53808(14) 0.0668(10) Uani 1 1 d . .
H60 H 0.8349 0.9951 0.5520 0.080 Uiso 1 1 calc R U
C61 C 0.64817(16) 0.6348(2) 0.87726(15) 0.0601(8) Uani 1 1 d . .
H61A H 0.6889 0.6519 0.8730 0.090 Uiso 1 1 calc R U
H61B H 0.6382 0.6617 0.9141 0.090 Uiso 1 1 calc R U
H61C H 0.6211 0.6601 0.8438 0.090 Uiso 1 1 calc R U
C62 C 0.89750(14) 0.1803(2) 0.69100(14) 0.0560(8) Uani 1 1 d . .
H62 H 0.9259 0.2289 0.6889 0.067 Uiso 1 1 calc R U
C63 C 0.87472(18) 0.0166(2) 0.70592(16) 0.0711(10) Uani 1 1 d . .
H63 H 0.8874 -0.0464 0.7152 0.085 Uiso 1 1 calc R U
C64 C 0.91644(17) 0.0872(3) 0.70172(17) 0.0726(10) Uani 1 1 d . .
H64 H 0.9573 0.0721 0.7061 0.087 Uiso 1 1 calc R U

loop_
_atom_site_aniso_label
_atom_site_aniso_U_11
_atom_site_aniso_U_22
_atom_site_aniso_U_33
_atom_site_aniso_U_23
_atom_site_aniso_U_13
_atom_site_aniso_U_12
Si1 0.0201(3) 0.0169(3) 0.0172(3) 0.0013(2) 0.0006(2) -0.0018(2)
Si2 0.0214(3) 0.0186(3) 0.0178(3) 0.0015(2) 0.0005(2) -0.0024(2)
Si3 0.0194(3) 0.0228(3) 0.0184(3) -0.0014(2) 0.0031(2) 0.0003(2)
Si4 0.0183(3) 0.0274(3) 0.0194(3) -0.0020(2) 0.0039(2) -0.0021(2)
Si5 0.0256(3) 0.0167(3) 0.0166(3) 0.0007(2) 0.0036(2) 0.0019(2)
Si6 0.0253(3) 0.0186(3) 0.0204(3) 0.0012(2) 0.0047(2) -0.0005(2)
Si7 0.0253(3) 0.0269(3) 0.0201(3) 0.0019(2) 0.0073(2) 0.0034(2)
Si8 0.0243(3) 0.0234(3) 0.0204(3) -0.0038(2) 0.0068(2) -0.0007(2)
Si9 0.0207(3) 0.0281(3) 0.0291(3) -0.0036(2) 0.0064(2) 0.0011(2)
Si10 0.0308(3) 0.0297(3) 0.0206(3) -0.0042(2) 0.0067(2) -0.0049(3)
Si11 0.0217(3) 0.0423(4) 0.0300(3) -0.0018(3) 0.0065(3) -0.0042(3)
Si12 0.0423(4) 0.0340(3) 0.0266(3) 0.0006(3) 0.0131(3) 0.0068(3)
O1 0.0211(8) 0.0301(8) 0.0250(8) -0.0080(6) 0.0011(6) -0.0009(6)
O2 0.0221(8) 0.0258(8) 0.0308(8) -0.0020(6) 0.0028(6) 0.0024(6)
O3 0.0206(7) 0.0333(8) 0.0216(7) 0.0015(6) 0.0017(6) -0.0035(6)
O4 0.0284(8) 0.0340(8) 0.0244(8) -0.0005(6) 0.0078(6) -0.0011(7)
O5 0.0255(8) 0.0250(7) 0.0178(7) -0.0017(6) 0.0042(6) -0.0036(6)
O6 0.0210(8) 0.0329(8) 0.0285(8) -0.0001(6) 0.0058(6) -0.0037(6)
O7 0.0437(9) 0.0240(8) 0.0231(8) -0.0022(6) 0.0127(7) -0.0044(7)
O8 0.0358(9) 0.0194(7) 0.0310(8) 0.0037(6) -0.0076(7) -0.0007(6)
O9 0.0236(8) 0.0405(9) 0.0229(8) -0.0088(7) 0.0015(6) 0.0033(7)
O10 0.0337(9) 0.0321(8) 0.0241(8) 0.0044(6) 0.0114(6) 0.0096(7)
O11 0.0318(9) 0.0381(9) 0.0204(8) 0.0007(6) 0.0039(6) 0.0006(7)
O12 0.0303(8) 0.0331(8) 0.0253(8) -0.0102(6) 0.0085(6) -0.0030(7)
O13 0.0258(9) 0.0371(9) 0.0503(11) -0.0187(8) 0.0052(7) 0.0001(7)
O14 0.0608(12) 0.0297(9) 0.0322(9) 0.0127(7) -0.0075(8) -0.0169(8)
C1 0.0245(10) 0.0192(9) 0.0167(9) 0.0030(7) 0.0013(8) -0.0020(8)
C2 0.0256(11) 0.0185(10) 0.0225(10) -0.0025(8) -0.0012(8) 0.0016(8)
C3 0.0234(11) 0.0290(11) 0.0223(10) 0.0011(9) 0.0025(8) 0.0012(9)
C4 0.0276(11) 0.0274(11) 0.0243(11) 0.0046(9) 0.0022(9) -0.0043(9)
C5 0.0294(12) 0.0274(11) 0.0247(11) 0.0016(9) 0.0010(9) 0.0003(9)
C6 0.0360(13) 0.0274(11) 0.0251(11) -0.0001(9) 0.0018(9) -0.0007(10)
C7 0.0290(12) 0.0292(11) 0.0263(11) -0.0017(9) 0.0007(9) 0.0018(9)
C8 0.0268(11) 0.0219(10) 0.0274(11) 0.0015(8) 0.0031(9) 0.0016(9)
C9 0.0290(11) 0.0261(11) 0.0179(10) 0.0001(8) 0.0063(8) 0.0070(9)
C10 0.0211(11) 0.0295(11) 0.0287(11) 0.0013(9) 0.0022(9) -0.0030(9)
C11 0.0350(13) 0.0355(13) 0.0290(12) 0.0072(10) -0.0037(10) -0.0167(10)
C12 0.0393(13) 0.0293(12) 0.0265(12) -0.0003(9) -0.0014(10) 0.0037(10)
C13 0.0423(14) 0.0301(12) 0.0246(11) 0.0034(9) -0.0005(10) -0.0015(10)
C14 0.0261(12) 0.0336(13) 0.0380(13) -0.0008(10) 0.0075(10) -0.0001(10)
C15 0.0257(12) 0.0316(12) 0.0409(14) -0.0007(10) 0.0004(10) 0.0020(10)
C16 0.0275(12) 0.0490(15) 0.0322(13) -0.0113(11) 0.0035(10) -0.0028(11)
C17 0.0397(14) 0.0311(12) 0.0357(13) 0.0007(10) 0.0044(11) 0.0052(10)
C18 0.0335(13) 0.0382(13) 0.0280(12) 0.0094(10) 0.0049(10) 0.0038(10)
C19 0.0309(13) 0.0376(13) 0.0349(13) 0.0004(10) 0.0004(10) -0.0057(10)
C20 0.0404(14) 0.0380(13) 0.0246(11) -0.0008(10) 0.0093(10) -0.0041(11)
C21 0.0539(16) 0.0274(12) 0.0288(12) -0.0069(10) 0.0042(11) 0.0030(11)
C22 0.0325(13) 0.0332(13) 0.0429(14) 0.0080(11) 0.0043(11) -0.0028(10)
C23 0.0591(17) 0.0334(13) 0.0231(12) 0.0016(10) 0.0009(11) 0.0050(12)
C24 0.0357(13) 0.0359(13) 0.0343(13) -0.0043(10) 0.0014(10) 0.0028(11)
C25 0.0392(14) 0.0452(15) 0.0324(13) -0.0066(11) -0.0051(11) 0.0010(12)
C26 0.0587(17) 0.0344(13) 0.0273(13) -0.0039(10) -0.0152(12) 0.0086(12)
C27 0.0414(14) 0.0504(16) 0.0254(12) 0.0061(11) 0.0090(10) -0.0031(12)
C28 0.0576(17) 0.0252(12) 0.0275(12) -0.0016(9) -0.0045(11) -0.0148(11)
C29 0.0509(16) 0.0481(15) 0.0230(12) 0.0051(11) 0.0043(11) -0.0004(12)
C30 0.0420(15) 0.0399(14) 0.0489(16) -0.0134(12) 0.0208(12) -0.0149(12)
C31 0.0296(13) 0.0380(13) 0.0392(14) 0.0027(11) 0.0045(10) 0.0014(10)
C32 0.0402(14) 0.0346(13) 0.0437(15) -0.0058(11) -0.0036(11) -0.0089(11)
C33 0.0383(14) 0.0492(15) 0.0355(14) -0.0156(12) -0.0022(11) 0.0012(12)
C34 0.0456(15) 0.0446(14) 0.0290(12) 0.0088(11) 0.0150(11) 0.0183(12)
C35 0.0450(15) 0.0506(16) 0.0308(13) 0.0171(11) 0.0025(11) 0.0083(13)
C36 0.0375(14) 0.0394(13) 0.0248(12) -0.0083(10) 0.0048(10) -0.0041(11)
C37 0.0579(18) 0.0453(16) 0.0404(15) 0.0212(12) 0.0137(13) 0.0053(13)
C38 0.093(2) 0.0310(13) 0.0335(14) 0.0029(11) 0.0267(15) 0.0103(14)
C39 0.0446(15) 0.0338(14) 0.0540(17) -0.0049(12) 0.0114(13) -0.0074(12)
C40 0.0377(14) 0.0590(17) 0.0420(15) -0.0079(13) 0.0184(12) -0.0008(13)
C41 0.0426(15) 0.0485(16) 0.0462(15) -0.0216(13) 0.0156(12) -0.0160(12)
C42 0.0439(15) 0.0586(17) 0.0241(12) 0.0026(11) -0.0046(11) 0.0140(13)
C43 0.0467(16) 0.0304(13) 0.0577(18) 0.0027(12) -0.0032(13) 0.0065(12)
C44 0.0360(14) 0.0443(15) 0.0454(15) -0.0097(12) -0.0153(12) -0.0026(12)
C45 0.0375(14) 0.0364(14) 0.0524(17) -0.0123(12) -0.0037(12) 0.0032(11)
C46 0.0482(16) 0.0298(13) 0.0553(17) -0.0088(12) 0.0210(13) -0.0033(11)
C47 0.0577(18) 0.0293(13) 0.0645(19) 0.0175(13) -0.0115(15) -0.0064(13)
C48 0.0381(15) 0.0531(17) 0.0434(15) -0.0167(13) 0.0004(12) 0.0012(13)
C49 0.0654(19) 0.0396(14) 0.0387(15) 0.0084(11) 0.0213(13) 0.0021(13)
C50 0.0426(16) 0.0642(19) 0.0458(16) 0.0165(14) 0.0185(13) 0.0167(14)
C51 0.0456(16) 0.0420(15) 0.0574(18) 0.0167(13) 0.0051(13) -0.0106(13)
C52 0.0485(17) 0.0302(14) 0.076(2) 0.0044(14) 0.0075(15) -0.0041(12)
C53 0.0411(15) 0.0674(19) 0.0408(15) 0.0137(14) -0.0012(12) -0.0269(14)
C54 0.0577(18) 0.0543(18) 0.0394(16) 0.0101(13) -0.0006(13) 0.0119(14)
C55 0.0430(16) 0.0515(17) 0.0617(19) -0.0147(14) 0.0204(14) -0.0240(13)
C56 0.0456(16) 0.071(2) 0.0281(13) 0.0014(13) 0.0041(11) 0.0037(14)
C57 0.085(2) 0.0279(13) 0.0565(18) -0.0029(12) 0.0241(17) -0.0108(14)
C58 0.0317(14) 0.088(2) 0.0536(18) -0.0241(16) 0.0082(13) 0.0122(15)
C59 0.082(2) 0.0460(17) 0.059(2) 0.0203(15) 0.0276(17) 0.0017(16)
C60 0.124(3) 0.0279(14) 0.0551(19) 0.0086(13) 0.034(2) 0.0122(17)
C61 0.086(2) 0.0379(16) 0.061(2) -0.0081(14) 0.0241(18) -0.0016(15)
C62 0.0513(18) 0.0514(18) 0.062(2) 0.0115(15) -0.0029(15) 0.0087(14)
C63 0.097(3) 0.0411(18) 0.070(2) 0.0151(16) -0.006(2) 0.0143(18)
C64 0.067(2) 0.068(2) 0.080(3) 0.0194(19) -0.0009(19) 0.0270(19)

loop_
_atom_type_symbol
_atom_type_description
_atom_type_scat_dispersion_real
_atom_type_scat_dispersion_imag
_atom_type_scat_source
C C 0.0033 0.0016 'International Tables Vol C Tables 4.2.6.8 and 6.1.1.4'
H H 0.0000 0.0000 'International Tables Vol C Tables 4.2.6.8 and 6.1.1.4'
O O 0.0106 0.0060 'International Tables Vol C Tables 4.2.6.8 and 6.1.1.4'
Si Si 0.0817 0.0704 'International Tables Vol C Tables 4.2.6.8 and 6.1.1.4'

loop_
_geom_angle_atom_site_label_1
_geom_angle_atom_site_label_2
_geom_angle_atom_site_label_3
_geom_angle
O3 Si1 O8 110.49(8)
O3 Si1 O5 109.58(8)
O8 Si1 O5 107.33(8)
O3 Si1 C1 109.11(9)
O8 Si1 C1 110.60(9)
O5 Si1 C1 109.71(8)
O14 Si2 O1 110.15(9)
O14 Si2 O9 108.95(10)
O1 Si2 O9 108.69(8)
O14 Si2 C2 109.49(9)
O1 Si2 C2 109.27(9)
O9 Si2 C2 110.28(9)
O2 Si3 O5 111.05(8)
O2 Si3 O1 106.15(8)
O5 Si3 O1 109.39(8)
O2 Si3 C3 110.38(9)
O5 Si3 C3 107.50(9)
O1 Si3 C3 112.42(9)
O6 Si4 O9 112.10(8)
O6 Si4 O3 105.49(8)
O9 Si4 O3 109.58(8)
O6 Si4 C10 110.41(9)
O9 Si4 C10 107.75(9)
O3 Si4 C10 111.56(9)
O4 Si5 O8 110.57(8)
O4 Si5 O12 108.85(8)
O8 Si5 O12 108.62(8)
O4 Si5 C9 110.34(9)
O8 Si5 C9 108.65(9)
O12 Si5 C9 109.79(9)
O14 Si6 O13 108.65(10)
O14 Si6 O11 109.73(9)
O13 Si6 O11 109.36(9)
O14 Si6 C8 112.01(9)
O13 Si6 C8 107.63(9)
O11 Si6 C8 109.41(9)
O10 Si7 O4 110.00(9)
O10 Si7 O11 107.15(8)
O4 Si7 O11 109.41(8)
O10 Si7 C5 109.10(9)
O4 Si7 C5 108.21(9)
O11 Si7 C5 112.95(9)
O7 Si8 O13 110.57(9)
O7 Si8 O12 107.47(8)
O13 Si8 O12 109.78(8)
O7 Si8 C13 109.79(10)
O13 Si8 C13 106.98(10)
O12 Si8 C13 112.27(10)
O2 Si9 C14 108.69(9)
O2 Si9 C40 109.25(11)
C14 Si9 C40 108.22(12)
O2 Si9 C15 109.09(9)
C14 Si9 C15 109.95(11)
C40 Si9 C15 111.60(12)
O7 Si10 C36 106.73(10)
O7 Si10 C29 108.95(10)
C36 Si10 C29 109.45(12)
O7 Si10 C41 111.63(10)
C36 Si10 C41 108.30(12)
C29 Si10 C41 111.65(13)
O6 Si11 C31 106.95(10)
O6 Si11 C53 109.19(11)
C31 Si11 C53 109.04(12)
O6 Si11 C58 108.63(11)
C31 Si11 C58 109.54(13)
C53 Si11 C58 113.30(15)
O10 Si12 C61 108.78(12)
O10 Si12 C34 105.33(10)
C61 Si12 C34 109.42(14)
O10 Si12 C56 110.63(11)
C61 Si12 C56 111.99(16)
C34 Si12 C56 110.45(12)
Si2 O1 Si3 145.34(10)
Si3 O2 Si9 143.34(10)
Si1 O3 Si4 139.16(10)
Si5 O4 Si7 156.73(10)
Si1 O5 Si3 143.18(10)
Si4 O6 Si11 140.58(11)
Si8 O7 Si10 142.40(10)
Si5 O8 Si1 158.05(12)
Si2 O9 Si4 150.08(11)
Si7 O10 Si12 142.49(11)
Si6 O11 Si7 144.39(11)
Si5 O12 Si8 152.38(11)
Si6 O13 Si8 150.05(11)
Si6 O14 Si2 174.98(13)
C7 C1 C4 117.81(19)
C7 C1 Si1 121.66(16)
C4 C1 Si1 120.53(16)
C19 C2 C6 117.5(2)
C19 C2 Si2 121.42(17)
C6 C2 Si2 121.04(16)
C38 C3 C20 117.2(2)
C38 C3 Si3 121.86(17)
C20 C3 Si3 120.87(17)
C11 C4 C1 120.6(2)
C11 C4 H4 119.7
C1 C4 H4 119.7
C17 C5 C22 117.6(2)
C17 C5 Si7 120.61(17)
C22 C5 Si7 121.67(17)
C23 C6 C2 121.1(2)
C23 C6 H6 119.4
C2 C6 H6 119.4
C21 C7 C1 121.1(2)
C21 C7 H7 119.4
C1 C7 H7 119.4
C30 C8 C16 116.9(2)
C30 C8 Si6 122.25(17)
C16 C8 Si6 120.79(17)
C12 C9 C18 117.5(2)
C12 C9 Si5 122.36(16)
C18 C9 Si5 120.12(17)
C49 C10 C24 116.7(2)
C49 C10 Si4 121.98(18)
C24 C10 Si4 121.28(17)
C28 C11 C4 120.3(2)
C28 C11 H11 119.8
C4 C11 H11 119.8
C9 C12 C25 121.4(2)
C9 C12 H12 119.3
C25 C12 H12 119.3
C46 C13 C62 117.6(2)
C46 C13 Si8 122.3(2)
C62 C13 Si8 119.66(19)
C39 C14 Si9 175.4(2)
Si9 C15 H15A 109.5
Si9 C15 H15B 109.5
H15A C15 H15B 109.5
Si9 C15 H15C 109.5
H15A C15 H15C 109.5
H15B C15 H15C 109.5
C33 C16 C8 121.7(2)
C33 C16 H16 119.1
C8 C16 H16 119.1
C43 C17 C5 121.3(2)
C43 C17 H17 119.3
C5 C17 H17 119.3
C35 C18 C9 121.0(2)
C35 C18 H18 119.5
C9 C18 H18 119.5
C44 C19 C2 121.0(2)
C44 C19 H19 119.5
C2 C19 H19 119.5
C27 C20 C3 121.3(2)
C27 C20 H20 119.3
C3 C20 H20 119.3
C28 C21 C7 120.2(2)
C28 C21 H21 119.9
C7 C21 H21 119.9
C51 C22 C5 121.2(2)
C51 C22 H22 119.4
C5 C22 H22 119.4
C26 C23 C6 120.0(2)
C26 C23 H23 120.0
C6 C23 H23 120.0
C45 C24 C10 122.2(2)
C45 C24 H24 118.9
C10 C24 H24 118.9
C42 C25 C12 119.7(2)
C42 C25 H25 120.1
C12 C25 H25 120.1
C23 C26 C44 120.2(2)
C23 C26 H26 119.9
C44 C26 H26 119.9
C37 C27 C20 120.2(2)
C37 C27 H27 119.9
C20 C27 H27 119.9
C21 C28 C11 120.0(2)
C21 C28 H28 120.0
C11 C28 H28 120.0
Si10 C29 H29A 109.5
Si10 C29 H29B 109.5
H29A C29 H29B 109.5
Si10 C29 H29C 109.5
H29A C29 H29C 109.5
H29B C29 H29C 109.5
C55 C30 C8 121.5(2)
C55 C30 H30 119.3
C8 C30 H30 119.3
C54 C31 Si11 175.6(2)
C33 C32 C55 119.5(2)
C33 C32 H32 120.3
C55 C32 H32 120.3
C32 C33 C16 120.2(2)
C32 C33 H33 119.9
C16 C33 H33 119.9
C50 C34 Si12 176.5(2)
C42 C35 C18 120.3(2)
C42 C35 H35 119.8
C18 C35 H35 119.8
C48 C36 Si10 175.8(2)
C27 C37 C60 119.6(2)
C27 C37 H37 120.2
C60 C37 H37 120.2
C3 C38 C60 121.4(2)
C3 C38 H38 119.3
C60 C38 H38 119.3
C14 C39 H39 180.0
Si9 C40 H40A 109.5
Si9 C40 H40B 109.5
H40A C40 H40B 109.5
Si9 C40 H40C 109.5
H40A C40 H40C 109.5
H40B C40 H40C 109.5
Si10 C41 H41A 109.5
Si10 C41 H41B 109.5
H41A C41 H41B 109.5
Si10 C41 H41C 109.5
H41A C41 H41C 109.5
H41B C41 H41C 109.5
C35 C42 C25 120.0(2)
C35 C42 H42 120.0
C25 C42 H42 120.0
C47 C43 C17 119.8(3)
C47 C43 H43 120.1
C17 C43 H43 120.1
C26 C44 C19 120.1(2)
C26 C44 H44 120.0
C19 C44 H44 120.0
C52 C45 C24 119.4(3)
C52 C45 H45 120.3
C24 C45 H45 120.3
C13 C46 C57 121.9(3)
C13 C46 H46 119.0
C57 C46 H46 119.0
C43 C47 C51 120.5(2)
C43 C47 H47 119.7
C51 C47 H47 119.7
C36 C48 H48 180.0
C10 C49 C59 121.1(3)
C10 C49 H49 119.5
C59 C49 H49 119.5
C34 C50 H50 180.0
C22 C51 C47 119.5(3)
C22 C51 H51 120.3
C47 C51 H51 120.3
C59 C52 C45 120.2(3)
C59 C52 H52 119.9
C45 C52 H52 119.9
Si11 C53 H53A 109.5
Si11 C53 H53B 109.5
H53A C53 H53B 109.5
Si11 C53 H53C 109.5
H53A C53 H53C 109.5
H53B C53 H53C 109.5
C31 C54 H54 180.0
C32 C55 C30 120.2(2)
C32 C55 H55 119.9
C30 C55 H55 119.9
Si12 C56 H56A 109.5
Si12 C56 H56B 109.5
H56A C56 H56B 109.5
Si12 C56 H56C 109.5
H56A C56 H56C 109.5
H56B C56 H56C 109.5
C46 C57 C63 119.4(3)
C46 C57 H57 120.3
C63 C57 H57 120.3
Si11 C58 H58A 109.5
Si11 C58 H58B 109.5
H58A C58 H58B 109.5
Si11 C58 H58C 109.5
H58A C58 H58C 109.5
H58B C58 H58C 109.5
C52 C59 C49 120.4(3)
C52 C59 H59 119.8
C49 C59 H59 119.8
C37 C60 C38 120.3(3)
C37 C60 H60 119.8
C38 C60 H60 119.8
Si12 C61 H61A 109.5
Si12 C61 H61B 109.5
H61A C61 H61B 109.5
Si12 C61 H61C 109.5
H61A C61 H61C 109.5
H61B C61 H61C 109.5
C64 C62 C13 121.0(3)
C64 C62 H62 119.5
C13 C62 H62 119.5
C64 C63 C57 120.4(3)
C64 C63 H63 119.8
C57 C63 H63 119.8
C63 C64 C62 119.3(3)
C63 C64 H64 120.4
C62 C64 H64 120.4

loop_
_geom_bond_atom_site_label_1
_geom_bond_atom_site_label_2
_geom_bond_distance
Si1 O3 1.6118(15)
Si1 O8 1.6124(15)
Si1 O5 1.6152(14)
Si1 C1 1.846(2)
Si2 O14 1.6043(16)
Si2 O1 1.6131(15)
Si2 O9 1.6132(15)
Si2 C2 1.845(2)
Si3 O2 1.6123(15)
Si3 O5 1.6239(14)
Si3 O1 1.6257(15)
Si3 C3 1.844(2)
Si4 O6 1.6112(15)
Si4 O9 1.6133(15)
Si4 O3 1.6273(15)
Si4 C10 1.848(2)
Si5 O4 1.6067(15)
Si5 O8 1.6107(15)
Si5 O12 1.6145(15)
Si5 C9 1.848(2)
Si6 O14 1.5956(16)
Si6 O13 1.6098(17)
Si6 O11 1.6125(15)
Si6 C8 1.844(2)
Si7 O10 1.6022(15)
Si7 O4 1.6191(16)
Si7 O11 1.6220(16)
Si7 C5 1.847(2)
Si8 O7 1.6090(15)
Si8 O13 1.6133(16)
Si8 O12 1.6164(15)
Si8 C13 1.850(2)
Si9 O2 1.6358(15)
Si9 C14 1.838(2)
Si9 C40 1.845(2)
Si9 C15 1.845(2)
Si10 O7 1.6285(15)
Si10 C36 1.840(3)
Si10 C29 1.844(3)
Si10 C41 1.845(2)
Si11 O6 1.6311(15)
Si11 C31 1.833(3)
Si11 C53 1.842(3)
Si11 C58 1.847(3)
Si12 O10 1.6293(15)
Si12 C61 1.833(3)
Si12 C34 1.839(3)
Si12 C56 1.849(3)
C1 C7 1.396(3)
C1 C4 1.401(3)
C2 C19 1.397(3)
C2 C6 1.397(3)
C3 C38 1.385(3)
C3 C20 1.399(3)
C4 C11 1.389(3)
C4 H4 0.9500
C5 C17 1.399(3)
C5 C22 1.403(3)
C6 C23 1.389(3)
C6 H6 0.9500
C7 C21 1.389(3)
C7 H7 0.9500
C8 C30 1.391(3)
C8 C16 1.395(3)
C9 C12 1.392(3)
C9 C18 1.398(3)
C10 C49 1.394(3)
C10 C24 1.400(3)
C11 C28 1.382(4)
C11 H11 0.9500
C12 C25 1.394(3)
C12 H12 0.9500
C13 C46 1.384(3)
C13 C62 1.433(4)
C14 C39 1.187(3)
C15 H15A 0.9800
C15 H15B 0.9800
C15 H15C 0.9800
C16 C33 1.384(3)
C16 H16 0.9500
C17 C43 1.383(3)
C17 H17 0.9500
C18 C35 1.392(3)
C18 H18 0.9500
C19 C44 1.390(3)
C19 H19 0.9500
C20 C27 1.390(3)
C20 H20 0.9500
C21 C28 1.370(4)
C21 H21 0.9500
C22 C51 1.382(3)
C22 H22 0.9500
C23 C26 1.370(4)
C23 H23 0.9500
C24 C45 1.387(4)
C24 H24 0.9500
C25 C42 1.383(4)
C25 H25 0.9500
C26 C44 1.375(4)
C26 H26 0.9500
C27 C37 1.370(4)
C27 H27 0.9500
C28 H28 0.9500
C29 H29A 0.9800
C29 H29B 0.9800
C29 H29C 0.9800
C30 C55 1.391(4)
C30 H30 0.9500
C31 C54 1.188(4)
C32 C33 1.376(4)
C32 C55 1.376(4)
C32 H32 0.9500
C33 H33 0.9500
C34 C50 1.192(4)
C35 C42 1.368(4)
C35 H35 0.9500
C36 C48 1.190(4)
C37 C60 1.378(4)
C37 H37 0.9500
C38 C60 1.388(4)
C38 H38 0.9500
C39 H39 0.9500
C40 H40A 0.9800
C40 H40B 0.9800
C40 H40C 0.9800
C41 H41A 0.9800
C41 H41B 0.9800
C41 H41C 0.9800
C42 H42 0.9500
C43 C47 1.376(4)
C43 H43 0.9500
C44 H44 0.9500
C45 C52 1.373(4)
C45 H45 0.9500
C46 C57 1.388(4)
C46 H46 0.9500
C47 C51 1.391(4)
C47 H47 0.9500
C48 H48 0.9500
C49 C59 1.396(4)
C49 H49 0.9500
C50 H50 0.9500
C51 H51 0.9500
C52 C59 1.369(4)
C52 H52 0.9500
C53 H53A 0.9800
C53 H53B 0.9800
C53 H53C 0.9800
C54 H54 0.9500
C55 H55 0.9500
C56 H56A 0.9800
C56 H56B 0.9800
C56 H56C 0.9800
C57 C63 1.407(5)
C57 H57 0.9500
C58 H58A 0.9800
C58 H58B 0.9800
C58 H58C 0.9800
C59 H59 0.9500
C60 H60 0.9500
C61 H61A 0.9800
C61 H61B 0.9800
C61 H61C 0.9800
C62 C64 1.395(4)
C62 H62 0.9500
C63 C64 1.392(5)
C63 H63 0.9500
C64 H64 0.9500

loop_
_geom_torsion_atom_site_label_1
_geom_torsion_atom_site_label_2
_geom_torsion_atom_site_label_3
_geom_torsion_atom_site_label_4
_geom_torsion
O14 Si2 O1 Si3 -116.61(18)
O9 Si2 O1 Si3 2.7(2)
C2 Si2 O1 Si3 123.08(18)
O2 Si3 O1 Si2 148.24(17)
O5 Si3 O1 Si2 28.4(2)
C3 Si3 O1 Si2 -90.99(19)
O5 Si3 O2 Si9 -54.80(19)
O1 Si3 O2 Si9 -173.60(16)
C3 Si3 O2 Si9 64.32(19)
C14 Si9 O2 Si3 1.9(2)
C40 Si9 O2 Si3 -115.94(18)
C15 Si9 O2 Si3 121.83(17)
O8 Si1 O3 Si4 -123.05(15)
O5 Si1 O3 Si4 -4.99(18)
C1 Si1 O3 Si4 115.15(15)
O6 Si4 O3 Si1 168.40(14)
O9 Si4 O3 Si1 47.54(17)
C10 Si4 O3 Si1 -71.70(17)
O8 Si5 O4 Si7 93.2(3)
O12 Si5 O4 Si7 -26.1(3)
C9 Si5 O4 Si7 -146.6(3)
O10 Si7 O4 Si5 -140.0(3)
O11 Si7 O4 Si5 -22.6(3)
C5 Si7 O4 Si5 100.9(3)
O3 Si1 O5 Si3 -85.47(17)
O8 Si1 O5 Si3 34.54(18)
C1 Si1 O5 Si3 154.76(15)
O2 Si3 O5 Si1 -68.77(17)
O1 Si3 O5 Si1 48.06(18)
C3 Si3 O5 Si1 170.39(15)
O9 Si4 O6 Si11 -60.13(18)
O3 Si4 O6 Si11 -179.33(15)
C10 Si4 O6 Si11 60.01(18)
C31 Si11 O6 Si4 21.72(19)
C53 Si11 O6 Si4 139.56(17)
C58 Si11 O6 Si4 -96.4(2)
O13 Si8 O7 Si10 -72.48(19)
O12 Si8 O7 Si10 167.71(17)
C13 Si8 O7 Si10 45.3(2)
C36 Si10 O7 Si8 -100.64(19)
C29 Si10 O7 Si8 141.27(18)
C41 Si10 O7 Si8 17.5(2)
O4 Si5 O8 Si1 -0.2(3)
O12 Si5 O8 Si1 119.2(3)
C9 Si5 O8 Si1 -121.4(3)
O3 Si1 O8 Si5 -12.9(3)
O5 Si1 O8 Si5 -132.3(3)
C1 Si1 O8 Si5 108.0(3)
O14 Si2 O9 Si4 48.0(2)
O1 Si2 O9 Si4 -72.1(2)
C2 Si2 O9 Si4 168.2(2)
O6 Si4 O9 Si2 -90.9(2)
O3 Si4 O9 Si2 25.9(2)
C10 Si4 O9 Si2 147.4(2)
O4 Si7 O10 Si12 -58.21(19)
O11 Si7 O10 Si12 -177.06(16)
C5 Si7 O10 Si12 60.3(2)
C61 Si12 O10 Si7 115.9(2)
C34 Si12 O10 Si7 -126.84(18)
C56 Si12 O10 Si7 -7.5(2)
O14 Si6 O11 Si7 -107.84(19)
O13 Si6 O11 Si7 11.2(2)
C8 Si6 O11 Si7 128.90(18)
O10 Si7 O11 Si6 160.55(17)
O4 Si7 O11 Si6 41.3(2)
C5 Si7 O11 Si6 -79.3(2)
O4 Si5 O12 Si8 17.1(3)
O8 Si5 O12 Si8 -103.4(2)
C9 Si5 O12 Si8 137.9(2)
O7 Si8 O12 Si5 132.9(2)
O13 Si8 O12 Si5 12.6(3)
C13 Si8 O12 Si5 -106.3(2)
O14 Si6 O13 Si8 47.0(3)
O11 Si6 O13 Si8 -72.8(3)
C8 Si6 O13 Si8 168.4(2)
O7 Si8 O13 Si6 -85.2(3)
O12 Si8 O13 Si6 33.2(3)
C13 Si8 O13 Si6 155.3(2)
O3 Si1 C1 C7 0.35(19)
O8 Si1 C1 C7 -121.38(17)
O5 Si1 C1 C7 120.41(17)
O3 Si1 C1 C4 -179.48(15)
O8 Si1 C1 C4 58.79(18)
O5 Si1 C1 C4 -59.42(18)
O14 Si2 C2 C19 38.9(2)
O1 Si2 C2 C19 159.60(17)
O9 Si2 C2 C19 -80.99(19)
O14 Si2 C2 C6 -142.54(18)
O1 Si2 C2 C6 -21.8(2)
O9 Si2 C2 C6 97.59(18)
O2 Si3 C3 C38 -122.1(2)
O5 Si3 C3 C38 -0.8(2)
O1 Si3 C3 C38 119.6(2)
O2 Si3 C3 C20 54.1(2)
O5 Si3 C3 C20 175.32(18)
O1 Si3 C3 C20 -64.2(2)
C7 C1 C4 C11 0.8(3)
Si1 C1 C4 C11 -179.35(16)
O10 Si7 C5 C17 -156.78(18)
O4 Si7 C5 C17 -37.1(2)
O11 Si7 C5 C17 84.2(2)
O10 Si7 C5 C22 19.4(2)
O4 Si7 C5 C22 139.07(19)
O11 Si7 C5 C22 -99.6(2)
C19 C2 C6 C23 0.3(3)
Si2 C2 C6 C23 -178.32(18)
C4 C1 C7 C21 -0.4(3)
Si1 C1 C7 C21 179.77(17)
O14 Si6 C8 C30 -108.2(2)
O13 Si6 C8 C30 132.4(2)
O11 Si6 C8 C30 13.7(2)
O14 Si6 C8 C16 75.0(2)
O13 Si6 C8 C16 -44.3(2)
O11 Si6 C8 C16 -163.07(18)
O4 Si5 C9 C12 -136.77(17)
O8 Si5 C9 C12 -15.4(2)
O12 Si5 C9 C12 103.26(18)
O4 Si5 C9 C18 45.15(19)
O8 Si5 C9 C18 166.52(17)
O12 Si5 C9 C18 -74.82(19)
O6 Si4 C10 C49 -127.8(2)
O9 Si4 C10 C49 -5.1(2)
O3 Si4 C10 C49 115.3(2)
O6 Si4 C10 C24 50.6(2)
O9 Si4 C10 C24 173.37(18)
O3 Si4 C10 C24 -66.3(2)
C1 C4 C11 C28 -0.6(3)
C18 C9 C12 C25 0.9(3)
Si5 C9 C12 C25 -177.26(18)
O7 Si8 C13 C46 -119.7(2)
O13 Si8 C13 C46 0.3(2)
O12 Si8 C13 C46 120.8(2)
O7 Si8 C13 C62 52.1(2)
O13 Si8 C13 C62 172.1(2)
O12 Si8 C13 C62 -67.4(2)
C30 C8 C16 C33 -1.7(4)
Si6 C8 C16 C33 175.2(2)
C22 C5 C17 C43 -0.6(4)
Si7 C5 C17 C43 175.7(2)
C12 C9 C18 C35 -0.7(3)
Si5 C9 C18 C35 177.52(19)
C6 C2 C19 C44 -1.6(3)
Si2 C2 C19 C44 177.06(19)
C38 C3 C20 C27 -0.5(4)
Si3 C3 C20 C27 -176.80(19)
C1 C7 C21 C28 -0.3(4)
C17 C5 C22 C51 0.8(4)
Si7 C5 C22 C51 -175.5(2)
C2 C6 C23 C26 1.4(4)
C49 C10 C24 C45 -0.4(4)
Si4 C10 C24 C45 -178.95(19)
C9 C12 C25 C42 -0.4(4)
C6 C23 C26 C44 -1.8(4)
C3 C20 C27 C37 0.6(4)
C7 C21 C28 C11 0.6(4)
C4 C11 C28 C21 -0.1(3)
C16 C8 C30 C55 1.7(4)
Si6 C8 C30 C55 -175.2(2)
C55 C32 C33 C16 1.5(4)
C8 C16 C33 C32 0.2(4)
C9 C18 C35 C42 -0.1(4)
C20 C27 C37 C60 0.0(4)
C20 C3 C38 C60 -0.3(4)
Si3 C3 C38 C60 176.0(3)
C18 C35 C42 C25 0.6(4)
C12 C25 C42 C35 -0.4(4)
C5 C17 C43 C47 0.1(4)
C23 C26 C44 C19 0.6(4)
C2 C19 C44 C26 1.2(4)
C10 C24 C45 C52 0.5(4)
C62 C13 C46 C57 7.4(4)
Si8 C13 C46 C57 179.5(2)
C17 C43 C47 C51 0.3(4)
C24 C10 C49 C59 0.0(4)
Si4 C10 C49 C59 178.5(2)
C5 C22 C51 C47 -0.4(4)
C43 C47 C51 C22 -0.1(5)
C24 C45 C52 C59 0.0(4)
C33 C32 C55 C30 -1.6(5)
C8 C30 C55 C32 0.0(5)
C13 C46 C57 C63 -5.6(4)
C45 C52 C59 C49 -0.4(5)
C10 C49 C59 C52 0.5(5)
C27 C37 C60 C38 -0.8(5)
C3 C38 C60 C37 0.9(6)
C46 C13 C62 C64 -4.0(4)
Si8 C13 C62 C64 -176.2(3)
C46 C57 C63 C64 0.1(5)
C57 C63 C64 C62 3.2(6)
C13 C62 C64 C63 -1.3(5)
